data_4026157
loop_
_publ_author_name
'Gang Ni'
'Zhu-Fang Shen'
'Yang Lu'
'Ying-Hong Wang'
'Yan-Bo Tang'
'Ruo-Yun Chen'
'Zhi-You Hao'
'De-Quan Yu'

_publ_section_title
;
 Glucokinase-Activating Sesquinlignans from the Rhizomes of Acorus
 tatarinowii Schott
;
_journal_name_full 'Journal of Organic Chemistry'
_journal_page_first 2056
_journal_page_last 2061
_journal_paper_doi 10.1021/jo1022712
_journal_volume 76
_journal_year 2011
_chemical_absolute_configuration unknown
_chemical_formula_moiety 'C35 H46 O9'
_chemical_formula_sum 'C35 H46 O9'
_chemical_formula_weight 610.72
_chemical_name_systematic
; 
 ? 
;
_space_group_IT_number 14
_symmetry_cell_setting monoclinic
_symmetry_space_group_name_Hall '-P 2yn'
_symmetry_space_group_name_H-M 'P 1 21/n 1'
_atom_sites_solution_hydrogens geom
_atom_sites_solution_primary direct
_atom_sites_solution_secondary difmap
_audit_creation_method SHELXL-97
_cell_angle_alpha 90.00
_cell_angle_beta 96.91(4)
_cell_angle_gamma 90.00
_cell_formula_units_Z 4
_cell_length_a 8.792(1)
_cell_length_b 15.306(1)
_cell_length_c 24.545(2)
_cell_measurement_reflns_used 4470
_cell_measurement_temperature 295(2)
_cell_measurement_theta_max 70.48
_cell_measurement_theta_min 3.41
_cell_volume 3279.0(6)
_computing_cell_refinement 'SCALE(Otwinowski & Minor,1996)'
_computing_data_collection 'DENZO(Otwinowski & Minor,1996)'
_computing_data_reduction 'SCALE(Otwinowski & Minor,1996)'
_computing_molecular_graphics 'ORTEPII(Johnson,1976) and PLUTON(Spek,1990)'
_computing_publication_material 'SHELXL97(Sheldrick, 1997)'
_computing_structure_refinement 'SHELXL-97 (Sheldrick, 1997)'
_computing_structure_solution 'SHELXS-97 (Sheldrick, 1990)'
_diffrn_ambient_temperature 295(2)
_diffrn_detector_area_resol_mean 0
_diffrn_measured_fraction_theta_full 0.952
_diffrn_measured_fraction_theta_max 0.952
_diffrn_measurement_device_type 'MicroMax 002+'
_diffrn_measurement_method '\f  \k'
_diffrn_radiation_monochromator Confocal
_diffrn_radiation_source 'sealed tube'
_diffrn_radiation_type CuK\a
_diffrn_radiation_wavelength 1.54178
_diffrn_reflns_av_R_equivalents 0.0662
_diffrn_reflns_av_sigmaI/netI 0.0490
_diffrn_reflns_limit_h_max 9
_diffrn_reflns_limit_h_min -7
_diffrn_reflns_limit_k_max 17
_diffrn_reflns_limit_k_min -18
_diffrn_reflns_limit_l_max 28
_diffrn_reflns_limit_l_min -29
_diffrn_reflns_number 20863
_diffrn_reflns_theta_full 70.48
_diffrn_reflns_theta_max 70.48
_diffrn_reflns_theta_min 3.41
_diffrn_standards_decay_% 0
_diffrn_standards_interval_count 0
_diffrn_standards_interval_time 0
_diffrn_standards_number 0
_exptl_absorpt_coefficient_mu 0.721
_exptl_absorpt_correction_type none
_exptl_crystal_colour colorless
_exptl_crystal_density_diffrn 1.237
_exptl_crystal_description block
_exptl_crystal_F_000 1312
_exptl_crystal_size_max 0.2
_exptl_crystal_size_mid 0.2
_exptl_crystal_size_min 0.2
_refine_diff_density_max 0.261
_refine_diff_density_min -0.218
_refine_diff_density_rms 0.044
_refine_ls_extinction_coef 0.00104(5)
_refine_ls_extinction_expression Fc^*^=kFc[1+0.001xFc^2^\l^3^/sin(2\q)]^-1/4^
_refine_ls_extinction_method SHELXL
_refine_ls_goodness_of_fit_ref 1.026
_refine_ls_hydrogen_treatment constr
_refine_ls_matrix_type full
_refine_ls_number_parameters 398
_refine_ls_number_reflns 5979
_refine_ls_number_restraints 0
_refine_ls_restrained_S_all 1.026
_refine_ls_R_factor_all 0.1220
_refine_ls_R_factor_gt 0.0938
_refine_ls_shift/su_max 0.009
_refine_ls_shift/su_mean 0.002
_refine_ls_structure_factor_coef Fsqd
_refine_ls_weighting_details 'calc w=1/[\s^2^(Fo^2^)+(0.0010P)^2^+5.0248P] where P=(Fo^2^+2Fc^2^)/3'
_refine_ls_weighting_scheme calc
_refine_ls_wR_factor_gt 0.1354
_refine_ls_wR_factor_ref 0.1490
_reflns_number_gt 4470
_reflns_number_total 5979
_reflns_threshold_expression >2sigma(I)
_cod_data_source_file jo1022712_si_003.cif
_cod_data_source_block a
_cod_original_cell_volume 3279.0(5)
_cod_database_code 4026157

loop_
_symmetry_equiv_pos_as_xyz
'x, y, z'
'-x+1/2, y+1/2, -z+1/2'
'-x, -y, -z'
'x-1/2, -y-1/2, z-1/2'

loop_
_atom_site_label
_atom_site_type_symbol
_atom_site_fract_x
_atom_site_fract_y
_atom_site_fract_z
_atom_site_U_iso_or_equiv
_atom_site_adp_type
_atom_site_occupancy
_atom_site_symmetry_multiplicity
_atom_site_calc_flag
_atom_site_refinement_flags
O1 O -0.1425(3) 0.24763(19) 0.17809(10) 0.0698(8) Uani 1 1 d .
O2 O -0.0372(3) 0.2930(2) 0.37538(11) 0.0793(9) Uani 1 1 d .
O3 O 0.2543(3) 0.27065(19) 0.37091(10) 0.0710(8) Uani 1 1 d .
O4 O -0.2042(3) -0.0030(2) 0.17550(13) 0.0823(9) Uani 1 1 d .
O5 O -0.0192(4) -0.0829(2) 0.25196(14) 0.1023(11) Uani 1 1 d .
O6 O 0.4081(3) 0.08566(18) 0.21623(10) 0.0683(7) Uani 1 1 d .
O7 O 0.5162(4) 0.2867(3) 0.03887(13) 0.1090(13) Uani 1 1 d .
O8 O 0.2662(4) 0.4704(2) -0.10671(14) 0.1060(12) Uani 1 1 d .
O9 O 0.0037(4) 0.4396(2) -0.07413(13) 0.0904(10) Uani 1 1 d .
C1 C 0.1837(4) 0.2108(2) 0.17179(13) 0.0503(8) Uani 1 1 d .
H1A H 0.2933 0.2221 0.1815 0.060 Uiso 1 1 calc R
C2 C 0.1725(4) 0.1087(2) 0.15920(13) 0.0505(8) Uani 1 1 d .
C3 C 0.2577(4) 0.0874(2) 0.10736(14) 0.0521(8) Uani 1 1 d .
H3A H 0.3668 0.0966 0.1195 0.063 Uiso 1 1 calc R
C4 C 0.2190(4) 0.1495(2) 0.05800(14) 0.0548(9) Uani 1 1 d .
H4A H 0.2975 0.1384 0.0337 0.066 Uiso 1 1 calc R
C5 C 0.2440(4) 0.2453(2) 0.07737(13) 0.0537(9) Uani 1 1 d .
H5A H 0.3477 0.2469 0.0971 0.064 Uiso 1 1 calc R
C6 C 0.1366(4) 0.2686(2) 0.12056(13) 0.0523(9) Uani 1 1 d .
H6A H 0.0302 0.2563 0.1059 0.063 Uiso 1 1 calc R
C7 C 0.1106(4) 0.2348(2) 0.22327(13) 0.0496(8) Uani 1 1 d .
C8 C -0.0435(4) 0.2499(2) 0.22629(14) 0.0538(9) Uani 1 1 d .
C9 C -0.0960(4) 0.2695(3) 0.27652(14) 0.0615(10) Uani 1 1 d .
H9A H -0.1999 0.2793 0.2778 0.074 Uiso 1 1 calc R
C10 C 0.0043(5) 0.2745(2) 0.32402(14) 0.0596(10) Uani 1 1 d .
C11 C 0.1605(4) 0.2622(2) 0.32212(13) 0.0563(9) Uani 1 1 d .
C12 C 0.2101(4) 0.2424(2) 0.27217(13) 0.0538(9) Uani 1 1 d .
H12A H 0.3144 0.2336 0.2710 0.065 Uiso 1 1 calc R
C13 C -0.2948(6) 0.2754(4) 0.1793(2) 0.123(2) Uani 1 1 d .
H13A H -0.3500 0.2706 0.1433 0.184 Uiso 1 1 calc R
H13B H -0.2953 0.3351 0.1912 0.184 Uiso 1 1 calc R
H13C H -0.3429 0.2394 0.2044 0.184 Uiso 1 1 calc R
C14 C -0.1976(5) 0.2964(3) 0.37987(17) 0.0860(14) Uani 1 1 d .
H14A H -0.2129 0.3096 0.4171 0.129 Uiso 1 1 calc R
H14B H -0.2432 0.2409 0.3697 0.129 Uiso 1 1 calc R
H14C H -0.2445 0.3409 0.3559 0.129 Uiso 1 1 calc R
C15 C 0.4141(5) 0.2716(3) 0.36738(16) 0.0831(13) Uani 1 1 d .
H15A H 0.4687 0.2776 0.4035 0.125 Uiso 1 1 calc R
H15B H 0.4384 0.3199 0.3450 0.125 Uiso 1 1 calc R
H15C H 0.4434 0.2179 0.3513 0.125 Uiso 1 1 calc R
C16 C 0.0086(4) 0.0818(2) 0.15080(14) 0.0546(9) Uani 1 1 d .
H16A H -0.0550 0.1081 0.1225 0.065 Uiso 1 1 calc R
C17 C -0.0531(4) 0.0222(3) 0.18142(16) 0.0595(10) Uani 1 1 d .
C18 C 0.0379(5) -0.0248(3) 0.22631(17) 0.0672(11) Uani 1 1 d .
C19 C 0.1965(5) 0.0006(3) 0.23714(15) 0.0638(10) Uani 1 1 d .
H19A H 0.2578 -0.0263 0.2658 0.077 Uiso 1 1 calc R
C20 C 0.2593(4) 0.0615(2) 0.20751(14) 0.0547(9) Uani 1 1 d .
C21 C -0.3008(5) 0.0321(4) 0.1307(2) 0.1056(18) Uani 1 1 d .
H21A H -0.4026 0.0095 0.1309 0.158 Uiso 1 1 calc R
H21B H -0.2627 0.0160 0.0971 0.158 Uiso 1 1 calc R
H21C H -0.3028 0.0946 0.1338 0.158 Uiso 1 1 calc R
C22 C 0.5062(5) 0.0432(3) 0.25974(19) 0.0952(16) Uani 1 1 d .
H22A H 0.6081 0.0662 0.2612 0.143 Uiso 1 1 calc R
H22B H 0.5079 -0.0185 0.2528 0.143 Uiso 1 1 calc R
H22C H 0.4677 0.0536 0.2941 0.143 Uiso 1 1 calc R
C23 C 0.2428(5) -0.0101(2) 0.09236(16) 0.0655(10) Uani 1 1 d .
H23A H 0.2800 -0.0443 0.1245 0.079 Uiso 1 1 calc R
H23B H 0.1351 -0.0238 0.0830 0.079 Uiso 1 1 calc R
C24 C 0.3292(5) -0.0382(3) 0.04474(17) 0.0802(13) Uani 1 1 d .
H24A H 0.3127 -0.0993 0.0377 0.120 Uiso 1 1 calc R
H24B H 0.4368 -0.0275 0.0542 0.120 Uiso 1 1 calc R
H24C H 0.2925 -0.0053 0.0125 0.120 Uiso 1 1 calc R
C25 C 0.0656(5) 0.1336(3) 0.02291(15) 0.0673(11) Uani 1 1 d .
H25A H 0.0583 0.0733 0.0121 0.101 Uiso 1 1 calc R
H25B H 0.0589 0.1699 -0.0092 0.101 Uiso 1 1 calc R
H25C H -0.0167 0.1477 0.0438 0.101 Uiso 1 1 calc R
C26 C 0.2479(4) 0.3068(2) 0.02919(14) 0.0544(9) Uani 1 1 d .
C27 C 0.3870(5) 0.3259(3) 0.01091(16) 0.0673(11) Uani 1 1 d .
C28 C 0.3984(5) 0.3817(3) -0.03349(17) 0.0761(12) Uani 1 1 d .
H28A H 0.4939 0.3944 -0.0442 0.091 Uiso 1 1 calc R
C29 C 0.2694(6) 0.4176(3) -0.06112(17) 0.0739(12) Uani 1 1 d .
C30 C 0.1268(5) 0.4004(2) -0.04415(16) 0.0675(11) Uani 1 1 d .
C31 C 0.1180(5) 0.3457(2) 0.00075(15) 0.0613(10) Uani 1 1 d .
H31A H 0.0227 0.3346 0.0121 0.074 Uiso 1 1 calc R
C32 C 0.6501(7) 0.2819(5) 0.0195(2) 0.150(3) Uani 1 1 d .
H32A H 0.7225 0.2524 0.0457 0.224 Uiso 1 1 calc R
H32B H 0.6864 0.3397 0.0132 0.224 Uiso 1 1 calc R
H32C H 0.6384 0.2499 -0.0144 0.224 Uiso 1 1 calc R
C33 C 0.4101(7) 0.4845(4) -0.1282(2) 0.130(2) Uani 1 1 d .
H33A H 0.3938 0.5216 -0.1599 0.196 Uiso 1 1 calc R
H33B H 0.4509 0.4295 -0.1383 0.196 Uiso 1 1 calc R
H33C H 0.4812 0.5120 -0.1007 0.196 Uiso 1 1 calc R
C34 C -0.1434(6) 0.4250(3) -0.0579(2) 0.0943(15) Uani 1 1 d .
H34A H -0.2187 0.4562 -0.0820 0.141 Uiso 1 1 calc R
H34B H -0.1451 0.4452 -0.0209 0.141 Uiso 1 1 calc R
H34C H -0.1661 0.3636 -0.0597 0.141 Uiso 1 1 calc R
C35 C 0.1533(6) 0.3653(2) 0.13688(16) 0.0776(13) Uani 1 1 d .
H35A H 0.1236 0.4012 0.1053 0.116 Uiso 1 1 calc R
H35B H 0.2581 0.3773 0.1507 0.116 Uiso 1 1 calc R
H35C H 0.0888 0.3779 0.1648 0.116 Uiso 1 1 calc R

loop_
_atom_site_aniso_label
_atom_site_aniso_U_11
_atom_site_aniso_U_22
_atom_site_aniso_U_33
_atom_site_aniso_U_23
_atom_site_aniso_U_13
_atom_site_aniso_U_12
O1 0.0663(17) 0.090(2) 0.0520(15) -0.0097(14) 0.0029(12) 0.0157(15)
O2 0.088(2) 0.100(2) 0.0535(16) -0.0084(15) 0.0226(14) 0.0029(17)
O3 0.0764(19) 0.087(2) 0.0474(15) -0.0024(13) 0.0002(13) 0.0000(15)
O4 0.069(2) 0.086(2) 0.095(2) -0.0076(17) 0.0222(16) -0.0207(16)
O5 0.119(3) 0.097(2) 0.096(2) 0.033(2) 0.035(2) -0.024(2)
O6 0.0618(17) 0.0791(19) 0.0626(16) 0.0190(14) 0.0025(13) 0.0034(14)
O7 0.072(2) 0.174(4) 0.084(2) 0.049(2) 0.0197(18) 0.006(2)
O8 0.135(3) 0.095(3) 0.093(2) 0.046(2) 0.031(2) 0.001(2)
O9 0.099(2) 0.074(2) 0.098(2) 0.0342(18) 0.0094(19) 0.0074(18)
C1 0.062(2) 0.050(2) 0.0396(18) -0.0013(15) 0.0053(15) -0.0038(16)
C2 0.060(2) 0.048(2) 0.0441(18) 0.0036(15) 0.0096(15) 0.0019(16)
C3 0.058(2) 0.050(2) 0.049(2) -0.0005(16) 0.0101(16) 0.0039(16)
C4 0.070(2) 0.049(2) 0.046(2) -0.0017(16) 0.0122(17) 0.0035(17)
C5 0.068(2) 0.052(2) 0.0410(18) 0.0023(16) 0.0053(16) -0.0042(17)
C6 0.070(2) 0.044(2) 0.0423(18) -0.0032(15) 0.0050(16) -0.0016(17)
C7 0.061(2) 0.048(2) 0.0402(18) 0.0007(15) 0.0066(15) 0.0001(16)
C8 0.062(2) 0.055(2) 0.0436(19) -0.0015(16) 0.0031(16) 0.0030(17)
C9 0.062(2) 0.070(3) 0.053(2) -0.0046(19) 0.0096(18) 0.0022(19)
C10 0.074(3) 0.061(2) 0.045(2) -0.0005(17) 0.0165(18) 0.0054(19)
C11 0.070(2) 0.058(2) 0.0402(19) -0.0013(16) 0.0053(16) -0.0042(18)
C12 0.059(2) 0.056(2) 0.0465(19) -0.0010(16) 0.0063(16) -0.0015(17)
C13 0.098(4) 0.178(6) 0.086(4) -0.030(4) -0.017(3) 0.068(4)
C14 0.091(3) 0.103(4) 0.069(3) 0.011(3) 0.032(2) 0.023(3)
C15 0.088(3) 0.100(4) 0.057(3) -0.003(2) -0.011(2) -0.004(3)
C16 0.056(2) 0.054(2) 0.054(2) -0.0006(17) 0.0062(16) -0.0001(17)
C17 0.058(2) 0.057(2) 0.065(2) -0.0076(19) 0.0170(18) -0.0032(18)
C18 0.084(3) 0.058(3) 0.064(2) 0.003(2) 0.026(2) -0.004(2)
C19 0.079(3) 0.064(2) 0.050(2) 0.0165(18) 0.0139(18) 0.004(2)
C20 0.059(2) 0.058(2) 0.047(2) 0.0022(17) 0.0052(16) 0.0058(18)
C21 0.067(3) 0.117(4) 0.131(5) -0.005(4) 0.004(3) -0.009(3)
C22 0.077(3) 0.123(4) 0.082(3) 0.031(3) -0.008(2) 0.012(3)
C23 0.086(3) 0.054(2) 0.058(2) 0.0014(18) 0.013(2) 0.009(2)
C24 0.103(4) 0.071(3) 0.068(3) -0.008(2) 0.015(2) 0.016(3)
C25 0.090(3) 0.058(2) 0.051(2) -0.0013(18) -0.006(2) -0.004(2)
C26 0.075(3) 0.044(2) 0.0455(19) 0.0012(16) 0.0122(17) -0.0088(18)
C27 0.075(3) 0.071(3) 0.057(2) 0.009(2) 0.013(2) -0.007(2)
C28 0.082(3) 0.082(3) 0.067(3) 0.019(2) 0.023(2) -0.008(2)
C29 0.105(4) 0.058(3) 0.063(3) 0.014(2) 0.025(2) -0.007(2)
C30 0.094(3) 0.044(2) 0.064(2) 0.0093(19) 0.009(2) -0.001(2)
C31 0.079(3) 0.049(2) 0.057(2) 0.0022(18) 0.0132(19) -0.0016(19)
C32 0.126(5) 0.215(8) 0.115(5) 0.037(5) 0.046(4) 0.071(5)
C33 0.158(6) 0.124(5) 0.121(5) 0.057(4) 0.065(4) -0.012(4)
C34 0.102(4) 0.064(3) 0.114(4) 0.018(3) 0.003(3) 0.009(3)
C35 0.125(4) 0.051(2) 0.059(2) -0.0068(19) 0.018(2) -0.004(2)

loop_
_atom_type_symbol
_atom_type_description
_atom_type_scat_dispersion_real
_atom_type_scat_dispersion_imag
_atom_type_scat_source
C C 0.0181 0.0091 'International Tables Vol C Tables 4.2.6.8 and 6.1.1.4'
H H 0.0000 0.0000 'International Tables Vol C Tables 4.2.6.8 and 6.1.1.4'
N N 0.0311 0.0180 'International Tables Vol C Tables 4.2.6.8 and 6.1.1.4'
O O 0.0492 0.0322 'International Tables Vol C Tables 4.2.6.8 and 6.1.1.4'

loop_
_geom_angle_atom_site_label_1
_geom_angle_atom_site_label_2
_geom_angle_atom_site_label_3
_geom_angle
C8 O1 C13 118.5(3)
C10 O2 C14 116.6(3)
C11 O3 C15 116.3(3)
C17 O4 C21 117.4(3)
C20 O6 C22 118.3(3)
C32 O7 C27 123.8(4)
C29 O8 C33 116.8(4)
C30 O9 C34 117.9(3)
C7 C1 C6 115.8(3)
C7 C1 C2 111.9(3)
C6 C1 C2 113.4(3)
C7 C1 H1A 104.8
C6 C1 H1A 104.8
C2 C1 H1A 104.8
C16 C2 C20 111.4(3)
C16 C2 C3 112.0(3)
C20 C2 C3 106.7(3)
C16 C2 C1 109.5(3)
C20 C2 C1 107.6(3)
C3 C2 C1 109.5(3)
C23 C3 C4 113.8(3)
C23 C3 C2 110.9(3)
C4 C3 C2 114.9(3)
C23 C3 H3A 105.4
C4 C3 H3A 105.4
C2 C3 H3A 105.4
C25 C4 C3 116.1(3)
C25 C4 C5 113.9(3)
C3 C4 C5 109.4(3)
C25 C4 H4A 105.5
C3 C4 H4A 105.5
C5 C4 H4A 105.5
C26 C5 C6 117.8(3)
C26 C5 C4 111.4(3)
C6 C5 C4 110.7(3)
C26 C5 H5A 105.3
C6 C5 H5A 105.3
C4 C5 H5A 105.3
C35 C6 C5 110.8(3)
C35 C6 C1 109.3(3)
C5 C6 C1 107.4(3)
C35 C6 H6A 109.8
C5 C6 H6A 109.8
C1 C6 H6A 109.8
C8 C7 C12 117.0(3)
C8 C7 C1 126.5(3)
C12 C7 C1 116.5(3)
O1 C8 C7 118.0(3)
O1 C8 C9 121.2(3)
C7 C8 C9 120.8(3)
C10 C9 C8 120.8(4)
C10 C9 H9A 119.6
C8 C9 H9A 119.6
C9 C10 O2 124.8(4)
C9 C10 C11 119.9(3)
O2 C10 C11 115.3(3)
O3 C11 C12 124.8(3)
O3 C11 C10 116.7(3)
C12 C11 C10 118.5(3)
C11 C12 C7 123.0(3)
C11 C12 H12A 118.5
C7 C12 H12A 118.5
O1 C13 H13A 109.5
O1 C13 H13B 109.5
H13A C13 H13B 109.5
O1 C13 H13C 109.5
H13A C13 H13C 109.5
H13B C13 H13C 109.5
O2 C14 H14A 109.5
O2 C14 H14B 109.5
H14A C14 H14B 109.5
O2 C14 H14C 109.5
H14A C14 H14C 109.5
H14B C14 H14C 109.5
O3 C15 H15A 109.5
O3 C15 H15B 109.5
H15A C15 H15B 109.5
O3 C15 H15C 109.5
H15A C15 H15C 109.5
H15B C15 H15C 109.5
C17 C16 C2 124.2(3)
C17 C16 H16A 117.9
C2 C16 H16A 117.9
C16 C17 O4 125.7(4)
C16 C17 C18 122.3(4)
O4 C17 C18 112.0(3)
O5 C18 C19 123.0(4)
O5 C18 C17 121.3(4)
C19 C18 C17 115.7(3)
C20 C19 C18 122.6(4)
C20 C19 H19A 118.7
C18 C19 H19A 118.7
C19 C20 O6 123.9(3)
C19 C20 C2 123.7(3)
O6 C20 C2 112.4(3)
O4 C21 H21A 109.5
O4 C21 H21B 109.5
H21A C21 H21B 109.5
O4 C21 H21C 109.5
H21A C21 H21C 109.5
H21B C21 H21C 109.5
O6 C22 H22A 109.5
O6 C22 H22B 109.5
H22A C22 H22B 109.5
O6 C22 H22C 109.5
H22A C22 H22C 109.5
H22B C22 H22C 109.5
C24 C23 C3 114.8(3)
C24 C23 H23A 108.6
C3 C23 H23A 108.6
C24 C23 H23B 108.6
C3 C23 H23B 108.6
H23A C23 H23B 107.6
C23 C24 H24A 109.5
C23 C24 H24B 109.5
H24A C24 H24B 109.5
C23 C24 H24C 109.5
H24A C24 H24C 109.5
H24B C24 H24C 109.5
C4 C25 H25A 109.5
C4 C25 H25B 109.5
H25A C25 H25B 109.5
C4 C25 H25C 109.5
H25A C25 H25C 109.5
H25B C25 H25C 109.5
C27 C26 C31 116.7(3)
C27 C26 C5 119.2(4)
C31 C26 C5 124.1(3)
C26 C27 O7 116.8(3)
C26 C27 C28 122.1(4)
O7 C27 C28 121.2(4)
C29 C28 C27 120.0(4)
C29 C28 H28A 120.0
C27 C28 H28A 120.0
C28 C29 O8 125.0(4)
C28 C29 C30 120.0(4)
O8 C29 C30 115.0(4)
O9 C30 C29 116.0(4)
O9 C30 C31 124.9(4)
C29 C30 C31 119.2(4)
C30 C31 C26 122.1(4)
C30 C31 H31A 119.0
C26 C31 H31A 119.0
O7 C32 H32A 109.5
O7 C32 H32B 109.5
H32A C32 H32B 109.5
O7 C32 H32C 109.5
H32A C32 H32C 109.5
H32B C32 H32C 109.5
O8 C33 H33A 109.5
O8 C33 H33B 109.5
H33A C33 H33B 109.5
O8 C33 H33C 109.5
H33A C33 H33C 109.5
H33B C33 H33C 109.5
O9 C34 H34A 109.5
O9 C34 H34B 109.5
H34A C34 H34B 109.5
O9 C34 H34C 109.5
H34A C34 H34C 109.5
H34B C34 H34C 109.5
C6 C35 H35A 109.5
C6 C35 H35B 109.5
H35A C35 H35B 109.5
C6 C35 H35C 109.5
H35A C35 H35C 109.5
H35B C35 H35C 109.5

loop_
_geom_bond_atom_site_label_1
_geom_bond_atom_site_label_2
_geom_bond_distance
O1 C8 1.383(4)
O1 C13 1.409(5)
O2 C10 1.383(4)
O2 C14 1.429(5)
O3 C11 1.376(4)
O3 C15 1.418(5)
O4 C17 1.375(4)
O4 C21 1.411(5)
O5 C18 1.231(4)
O6 C20 1.352(4)
O6 C22 1.444(4)
O7 C32 1.323(6)
O7 C27 1.391(5)
O8 C29 1.378(5)
O8 C33 1.444(6)
O9 C30 1.372(5)
O9 C34 1.416(5)
C1 C7 1.530(4)
C1 C6 1.552(4)
C1 C2 1.594(5)
C1 H1A 0.9800
C2 C16 1.490(5)
C2 C20 1.515(5)
C2 C3 1.586(4)
C3 C23 1.539(5)
C3 C4 1.545(5)
C3 H3A 0.9800
C4 C25 1.530(5)
C4 C5 1.550(5)
C4 H4A 0.9800
C5 C26 1.515(5)
C5 C6 1.543(5)
C5 H5A 0.9800
C6 C35 1.535(5)
C6 H6A 0.9800
C7 C8 1.385(5)
C7 C12 1.403(4)
C8 C9 1.400(5)
C9 C10 1.377(5)
C9 H9A 0.9300
C10 C11 1.392(5)
C11 C12 1.384(5)
C12 H12A 0.9300
C13 H13A 0.9600
C13 H13B 0.9600
C13 H13C 0.9600
C14 H14A 0.9600
C14 H14B 0.9600
C14 H14C 0.9600
C15 H15A 0.9600
C15 H15B 0.9600
C15 H15C 0.9600
C16 C17 1.337(5)
C16 H16A 0.9300
C17 C18 1.469(5)
C18 C19 1.441(6)
C19 C20 1.341(5)
C19 H19A 0.9300
C21 H21A 0.9600
C21 H21B 0.9600
C21 H21C 0.9600
C22 H22A 0.9600
C22 H22B 0.9600
C22 H22C 0.9600
C23 C24 1.531(5)
C23 H23A 0.9700
C23 H23B 0.9700
C24 H24A 0.9600
C24 H24B 0.9600
C24 H24C 0.9600
C25 H25A 0.9600
C25 H25B 0.9600
C25 H25C 0.9600
C26 C27 1.384(5)
C26 C31 1.397(5)
C27 C28 1.398(5)
C28 C29 1.365(6)
C28 H28A 0.9300
C29 C30 1.392(6)
C30 C31 1.394(5)
C31 H31A 0.9300
C32 H32A 0.9600
C32 H32B 0.9600
C32 H32C 0.9600
C33 H33A 0.9600
C33 H33B 0.9600
C33 H33C 0.9600
C34 H34A 0.9600
C34 H34B 0.9600
C34 H34C 0.9600
C35 H35A 0.9600
C35 H35B 0.9600
C35 H35C 0.9600
